data_7151872
loop_
_publ_author_name
'Nagaraj, Muthupandi'
'Boominathan, Muthusamy'
'Muthusubramanian, Shanmugam'
'Bhuvanesh, Nattamai'

_publ_section_title
;
 Synthesis of novel N-hydroxy heterocycles via intramolecular reductive
 cyclization of diketoximes by NaBH3CN
;
_journal_issue 12
_journal_name_full 'Organic &amp; Biomolecular Chemistry'
_journal_page_first 4642
_journal_paper_doi 10.1039/c1ob05232b
_journal_volume 9
_journal_year 2011
_chemical_formula_moiety 'C21 H25 N O, 0.5(C6 H6)'
_chemical_formula_sum 'C24 H28 N O'
_chemical_formula_weight 346.47
_chemical_melting_point 196
_chemical_name_common 2,4-diphenyloctahydroquinolin-1(2H)-ol
_chemical_name_systematic
;
2,4-diphenyloctahydroquinolin-1(2H)-ol

;
_space_group_IT_number 15
_symmetry_cell_setting monoclinic
_symmetry_space_group_name_Hall '-C 2yc'
_symmetry_space_group_name_H-M 'C 1 2/c 1'
_atom_sites_solution_hydrogens geom
_atom_sites_solution_primary direct
_atom_sites_solution_secondary difmap
_cell_angle_alpha 90.00
_cell_angle_beta 115.95(2)
_cell_angle_gamma 90.00
_cell_formula_units_Z 8
_cell_length_a 21.472(3)
_cell_length_b 7.807(6)
_cell_length_c 25.852(4)
_cell_measurement_reflns_used 2234
_cell_measurement_temperature 293(2)
_cell_measurement_theta_max 20.0
_cell_measurement_theta_min 2.0
_cell_volume 3897(3)
_computing_cell_refinement 'SAINT (Bruker, 2004)'
_computing_data_collection 'SMART (Bruker, 2004)'
_computing_data_reduction 'SAINT (Bruker, 2004)'
_computing_molecular_graphics 'PLUTON (Spek, 2003)'
_computing_publication_material 'SHELXL-97 (Sheldrick, 1997)'
_computing_structure_refinement 'SHELXL-97 (Sheldrick, 1997)'
_computing_structure_solution 'SHELXS-97 (Sheldrick, 1990)'
_diffrn_ambient_temperature 293(2)
_diffrn_measured_fraction_theta_full 0.999
_diffrn_measured_fraction_theta_max 0.854
_diffrn_measurement_device_type 'BRUKER AXS (Kappa APEX2 CCD Diffractometer)'
_diffrn_measurement_method '\w and \f scan'
_diffrn_radiation_monochromator graphite
_diffrn_radiation_source 'fine-focus sealed tube'
_diffrn_radiation_type MoK\a
_diffrn_radiation_wavelength 0.71073
_diffrn_reflns_av_R_equivalents 0.0332
_diffrn_reflns_av_sigmaI/netI 0.0606
_diffrn_reflns_limit_h_max 29
_diffrn_reflns_limit_h_min -20
_diffrn_reflns_limit_k_max 9
_diffrn_reflns_limit_k_min -8
_diffrn_reflns_limit_l_max 34
_diffrn_reflns_limit_l_min -33
_diffrn_reflns_number 8626
_diffrn_reflns_theta_full 25.00
_diffrn_reflns_theta_max 28.99
_diffrn_reflns_theta_min 2.81
_diffrn_standards_decay_% 0
_exptl_absorpt_coefficient_mu 0.071
_exptl_absorpt_correction_T_max 0.99
_exptl_absorpt_correction_T_min 0.92
_exptl_absorpt_correction_type multi-scan
_exptl_absorpt_process_details 'SADABS (Bruker, 2001)'
_exptl_crystal_colour colourless
_exptl_crystal_density_diffrn 1.181
_exptl_crystal_density_method 'not measured'
_exptl_crystal_description needle
_exptl_crystal_F_000 1496
_exptl_crystal_size_max 0.30
_exptl_crystal_size_mid 0.20
_exptl_crystal_size_min 0.15
_refine_diff_density_max 0.152
_refine_diff_density_min -0.178
_refine_diff_density_rms 0.035
_refine_ls_extinction_coef 0.0056(3)
_refine_ls_extinction_expression Fc^*^=kFc[1+0.001xFc^2^\l^3^/sin(2\q)]^-1/4^
_refine_ls_extinction_method SHELXL
_refine_ls_goodness_of_fit_ref 1.023
_refine_ls_hydrogen_treatment mixed
_refine_ls_matrix_type full
_refine_ls_number_parameters 240
_refine_ls_number_reflns 4438
_refine_ls_number_restraints 0
_refine_ls_restrained_S_all 1.023
_refine_ls_R_factor_all 0.1042
_refine_ls_R_factor_gt 0.0541
_refine_ls_shift/su_max 0.000
_refine_ls_shift/su_mean 0.000
_refine_ls_structure_factor_coef Fsqd
_refine_ls_weighting_details 'calc w=1/[\s^2^(Fo^2^)+(0.0341P)^2^+1.0659P] where P=(Fo^2^+2Fc^2^)/3'
_refine_ls_weighting_scheme calc
_refine_ls_wR_factor_gt 0.0979
_refine_ls_wR_factor_ref 0.1245
_reflns_number_gt 2597
_reflns_number_total 4438
_reflns_threshold_expression >2sigma(I)
_cod_data_source_file c1ob05232b.txt
_cod_data_source_block emku37
_cod_original_sg_symbol_H-M 'C 2/c'
_cod_database_code 7151872

loop_
_symmetry_equiv_pos_as_xyz
'x, y, z'
'-x, y, -z+1/2'
'x+1/2, y+1/2, z'
'-x+1/2, y+1/2, -z+1/2'
'-x, -y, -z'
'x, -y, z-1/2'
'-x+1/2, -y+1/2, -z'
'x+1/2, -y+1/2, z-1/2'

loop_
_atom_site_label
_atom_site_type_symbol
_atom_site_fract_x
_atom_site_fract_y
_atom_site_fract_z
_atom_site_U_iso_or_equiv
_atom_site_adp_type
_atom_site_occupancy
_atom_site_symmetry_multiplicity
_atom_site_calc_flag
_atom_site_refinement_flags
_atom_site_disorder_assembly
_atom_site_disorder_group
O1 O 0.47355(6) 0.34568(17) 0.02924(6) 0.0463(4) Uani 1 1 d . . .
N1 N 0.54397(7) 0.40969(16) 0.06274(6) 0.0340(4) Uani 1 1 d . . .
C2 C 0.59194(8) 0.27799(19) 0.05936(8) 0.0342(4) Uani 1 1 d . . .
H2 H 0.5839 0.2741 0.0190 0.041 Uiso 1 1 calc R . .
C3 C 0.58111(9) 0.0954(2) 0.07528(9) 0.0439(5) Uani 1 1 d . . .
H3A H 0.5882 0.0924 0.1150 0.053 Uiso 1 1 calc R . .
H3B H 0.5340 0.0593 0.0511 0.053 Uiso 1 1 calc R . .
C4 C 0.63168(10) -0.0265(2) 0.06741(10) 0.0531(6) Uani 1 1 d . . .
H4A H 0.6255 -0.1409 0.0791 0.064 Uiso 1 1 calc R . .
H4B H 0.6218 -0.0307 0.0270 0.064 Uiso 1 1 calc R . .
C5 C 0.70623(10) 0.0296(2) 0.10256(9) 0.0506(5) Uani 1 1 d . . .
H5A H 0.7371 -0.0472 0.0953 0.061 Uiso 1 1 calc R . .
H5B H 0.7176 0.0241 0.1432 0.061 Uiso 1 1 calc R . .
C6 C 0.71638(9) 0.2119(2) 0.08669(8) 0.0430(5) Uani 1 1 d . . .
H6A H 0.7095 0.2139 0.0470 0.052 Uiso 1 1 calc R . .
H6B H 0.7636 0.2473 0.1108 0.052 Uiso 1 1 calc R . .
C7 C 0.66662(8) 0.3398(2) 0.09388(7) 0.0327(4) Uani 1 1 d . . .
H7 H 0.6713 0.4486 0.0770 0.039 Uiso 1 1 calc R . .
C8 C 0.68248(8) 0.3748(2) 0.15706(7) 0.0344(4) Uani 1 1 d . . .
H8 H 0.6807 0.2654 0.1749 0.041 Uiso 1 1 calc R . .
C9 C 0.62628(8) 0.4917(2) 0.15917(7) 0.0372(4) Uani 1 1 d . . .
H9A H 0.6333 0.5007 0.1988 0.045 Uiso 1 1 calc R . .
H9B H 0.6318 0.6054 0.1466 0.045 Uiso 1 1 calc R . .
C10 C 0.55202(8) 0.4311(2) 0.12219(7) 0.0363(4) Uani 1 1 d . . .
H10 H 0.5452 0.3199 0.1366 0.044 Uiso 1 1 calc R . .
C81 C 0.75436(8) 0.4499(2) 0.19054(8) 0.0358(4) Uani 1 1 d . . .
C82 C 0.80420(9) 0.3641(2) 0.23679(8) 0.0497(5) Uani 1 1 d . . .
H82 H 0.7928 0.2608 0.2485 0.060 Uiso 1 1 calc R . .
C83 C 0.87064(10) 0.4280(3) 0.26622(9) 0.0633(6) Uani 1 1 d . . .
H83 H 0.9035 0.3670 0.2969 0.076 Uiso 1 1 calc R . .
C84 C 0.88793(10) 0.5809(3) 0.25017(10) 0.0624(6) Uani 1 1 d . . .
H84 H 0.9325 0.6243 0.2699 0.075 Uiso 1 1 calc R . .
C85 C 0.83925(11) 0.6698(3) 0.20490(10) 0.0594(6) Uani 1 1 d . . .
H85 H 0.8507 0.7744 0.1941 0.071 Uiso 1 1 calc R . .
C86 C 0.77305(9) 0.6049(2) 0.17509(9) 0.0492(5) Uani 1 1 d . . .
H86 H 0.7406 0.6660 0.1442 0.059 Uiso 1 1 calc R . .
C101 C 0.50148(8) 0.5582(2) 0.12619(8) 0.0379(4) Uani 1 1 d . . .
C102 C 0.49118(9) 0.7172(2) 0.10030(8) 0.0442(5) Uani 1 1 d . . .
H102 H 0.5127 0.7436 0.0769 0.053 Uiso 1 1 calc R . .
C103 C 0.44922(10) 0.8376(3) 0.10873(9) 0.0544(6) Uani 1 1 d . . .
H103 H 0.4424 0.9438 0.0908 0.065 Uiso 1 1 calc R . .
C104 C 0.41738(11) 0.8008(3) 0.14365(10) 0.0672(7) Uani 1 1 d . . .
H104 H 0.3895 0.8822 0.1495 0.081 Uiso 1 1 calc R . .
C105 C 0.42716(12) 0.6444(3) 0.16944(12) 0.0779(8) Uani 1 1 d . . .
H105 H 0.4059 0.6189 0.1931 0.094 Uiso 1 1 calc R . .
C106 C 0.46853(11) 0.5234(3) 0.16054(10) 0.0619(6) Uani 1 1 d . . .
H106 H 0.4743 0.4166 0.1780 0.074 Uiso 1 1 calc R . .
C1A C 0.70429(13) 0.6158(3) -0.01283(11) 0.0708(7) Uani 1 1 d . . .
H1A H 0.6734 0.5249 -0.0214 0.085 Uiso 1 1 calc R . .
C2A C 0.77102(14) 0.5983(3) 0.02843(11) 0.0728(7) Uani 1 1 d . . .
H2A H 0.7855 0.4947 0.0478 0.087 Uiso 1 1 calc R . .
C3A C 0.81666(12) 0.7316(3) 0.04147(11) 0.0714(7) Uani 1 1 d . . .
H3A1 H 0.8619 0.7188 0.0697 0.086 Uiso 1 1 calc R . .
H1 H 0.4582(12) 0.416(3) -0.0035(11) 0.107(10) Uiso 1 1 d . . .

loop_
_atom_site_aniso_label
_atom_site_aniso_U_11
_atom_site_aniso_U_22
_atom_site_aniso_U_33
_atom_site_aniso_U_23
_atom_site_aniso_U_13
_atom_site_aniso_U_12
O1 0.0296(7) 0.0547(8) 0.0449(8) -0.0045(7) 0.0073(6) -0.0055(6)
N1 0.0248(7) 0.0403(8) 0.0319(8) -0.0017(7) 0.0077(6) -0.0007(6)
C2 0.0343(10) 0.0347(9) 0.0324(10) -0.0014(8) 0.0133(8) 0.0021(7)
C3 0.0429(11) 0.0373(9) 0.0493(12) -0.0030(9) 0.0182(10) -0.0035(8)
C4 0.0594(13) 0.0352(10) 0.0660(15) -0.0019(10) 0.0286(12) 0.0025(9)
C5 0.0520(12) 0.0398(10) 0.0624(14) 0.0042(10) 0.0271(11) 0.0118(9)
C6 0.0393(10) 0.0451(10) 0.0473(12) -0.0018(9) 0.0214(9) 0.0051(8)
C7 0.0334(9) 0.0314(8) 0.0338(10) 0.0033(8) 0.0153(8) 0.0009(7)
C8 0.0309(9) 0.0331(9) 0.0360(10) 0.0040(8) 0.0115(8) 0.0024(7)
C9 0.0339(10) 0.0435(10) 0.0310(10) -0.0020(8) 0.0112(8) 0.0031(8)
C10 0.0339(10) 0.0400(9) 0.0351(10) 0.0018(8) 0.0153(8) 0.0029(7)
C81 0.0322(9) 0.0386(9) 0.0350(10) -0.0013(8) 0.0132(8) 0.0035(7)
C82 0.0409(11) 0.0580(12) 0.0407(11) 0.0073(10) 0.0091(9) 0.0041(9)
C83 0.0418(12) 0.0837(16) 0.0457(13) -0.0008(12) 0.0020(10) 0.0050(11)
C84 0.0353(11) 0.0859(16) 0.0564(14) -0.0257(13) 0.0112(11) -0.0110(11)
C85 0.0501(13) 0.0549(12) 0.0717(16) -0.0129(12) 0.0253(12) -0.0131(10)
C86 0.0396(11) 0.0448(10) 0.0557(13) 0.0028(10) 0.0140(10) 0.0010(9)
C101 0.0289(9) 0.0469(10) 0.0340(10) -0.0033(9) 0.0102(8) 0.0004(8)
C102 0.0367(10) 0.0526(11) 0.0420(11) -0.0022(9) 0.0160(9) 0.0049(8)
C103 0.0442(12) 0.0557(12) 0.0549(14) -0.0034(11) 0.0140(11) 0.0137(10)
C104 0.0486(13) 0.0847(17) 0.0694(17) -0.0132(14) 0.0267(13) 0.0203(12)
C105 0.0747(17) 0.0937(18) 0.090(2) 0.0084(16) 0.0585(16) 0.0217(14)
C106 0.0612(14) 0.0682(13) 0.0716(16) 0.0121(12) 0.0433(13) 0.0138(11)
C1A 0.0751(18) 0.0711(16) 0.0793(18) 0.0046(14) 0.0460(16) -0.0027(13)
C2A 0.0826(19) 0.0669(15) 0.0774(18) 0.0223(14) 0.0430(16) 0.0186(14)
C3A 0.0639(16) 0.0863(17) 0.0676(17) 0.0110(15) 0.0320(14) 0.0162(14)

loop_
_atom_type_symbol
_atom_type_description
_atom_type_scat_dispersion_real
_atom_type_scat_dispersion_imag
_atom_type_scat_source
C C 0.0033 0.0016 'International Tables Vol C Tables 4.2.6.8 and 6.1.1.4'
H H 0.0000 0.0000 'International Tables Vol C Tables 4.2.6.8 and 6.1.1.4'
N N 0.0061 0.0033 'International Tables Vol C Tables 4.2.6.8 and 6.1.1.4'
O O 0.0106 0.0060 'International Tables Vol C Tables 4.2.6.8 and 6.1.1.4'

loop_
_geom_angle_atom_site_label_1
_geom_angle_atom_site_label_2
_geom_angle_atom_site_label_3
_geom_angle
_geom_angle_site_symmetry_1
_geom_angle_site_symmetry_3
_geom_angle_publ_flag
N1 O1 H1 101.3(14) . . ?
O1 N1 C10 105.93(12) . . ?
O1 N1 C2 107.01(11) . . ?
C10 N1 C2 111.77(13) . . ?
N1 C2 C3 116.00(14) . . ?
N1 C2 C7 108.90(12) . . ?
C3 C2 C7 112.35(14) . . ?
N1 C2 H2 106.3 . . ?
C3 C2 H2 106.3 . . ?
C7 C2 H2 106.3 . . ?
C4 C3 C2 110.20(15) . . ?
C4 C3 H3A 109.6 . . ?
C2 C3 H3A 109.6 . . ?
C4 C3 H3B 109.6 . . ?
C2 C3 H3B 109.6 . . ?
H3A C3 H3B 108.1 . . ?
C5 C4 C3 111.46(15) . . ?
C5 C4 H4A 109.3 . . ?
C3 C4 H4A 109.3 . . ?
C5 C4 H4B 109.3 . . ?
C3 C4 H4B 109.3 . . ?
H4A C4 H4B 108.0 . . ?
C4 C5 C6 110.24(15) . . ?
C4 C5 H5A 109.6 . . ?
C6 C5 H5A 109.6 . . ?
C4 C5 H5B 109.6 . . ?
C6 C5 H5B 109.6 . . ?
H5A C5 H5B 108.1 . . ?
C5 C6 C7 112.74(15) . . ?
C5 C6 H6A 109.0 . . ?
C7 C6 H6A 109.0 . . ?
C5 C6 H6B 109.0 . . ?
C7 C6 H6B 109.0 . . ?
H6A C6 H6B 107.8 . . ?
C6 C7 C2 109.40(13) . . ?
C6 C7 C8 113.72(14) . . ?
C2 C7 C8 111.28(14) . . ?
C6 C7 H7 107.4 . . ?
C2 C7 H7 107.4 . . ?
C8 C7 H7 107.4 . . ?
C81 C8 C9 111.69(13) . . ?
C81 C8 C7 111.78(14) . . ?
C9 C8 C7 109.36(13) . . ?
C81 C8 H8 107.9 . . ?
C9 C8 H8 107.9 . . ?
C7 C8 H8 107.9 . . ?
C10 C9 C8 114.49(13) . . ?
C10 C9 H9A 108.6 . . ?
C8 C9 H9A 108.6 . . ?
C10 C9 H9B 108.6 . . ?
C8 C9 H9B 108.6 . . ?
H9A C9 H9B 107.6 . . ?
N1 C10 C101 112.67(14) . . ?
N1 C10 C9 107.45(14) . . ?
C101 C10 C9 109.75(13) . . ?
N1 C10 H10 109.0 . . ?
C101 C10 H10 109.0 . . ?
C9 C10 H10 109.0 . . ?
C82 C81 C86 117.42(17) . . ?
C82 C81 C8 121.08(16) . . ?
C86 C81 C8 121.49(15) . . ?
C81 C82 C83 121.60(19) . . ?
C81 C82 H82 119.2 . . ?
C83 C82 H82 119.2 . . ?
C84 C83 C82 120.0(2) . . ?
C84 C83 H83 120.0 . . ?
C82 C83 H83 120.0 . . ?
C83 C84 C85 119.67(19) . . ?
C83 C84 H84 120.2 . . ?
C85 C84 H84 120.2 . . ?
C84 C85 C86 120.3(2) . . ?
C84 C85 H85 119.8 . . ?
C86 C85 H85 119.8 . . ?
C85 C86 C81 121.03(18) . . ?
C85 C86 H86 119.5 . . ?
C81 C86 H86 119.5 . . ?
C102 C101 C106 118.00(17) . . ?
C102 C101 C10 121.73(16) . . ?
C106 C101 C10 120.03(17) . . ?
C101 C102 C103 120.76(19) . . ?
C101 C102 H102 119.6 . . ?
C103 C102 H102 119.6 . . ?
C104 C103 C102 120.3(2) . . ?
C104 C103 H103 119.8 . . ?
C102 C103 H103 119.8 . . ?
C105 C104 C103 119.5(2) . . ?
C105 C104 H104 120.3 . . ?
C103 C104 H104 120.3 . . ?
C104 C105 C106 120.2(2) . . ?
C104 C105 H105 119.9 . . ?
C106 C105 H105 119.9 . . ?
C105 C106 C101 121.2(2) . . ?
C105 C106 H106 119.4 . . ?
C101 C106 H106 119.4 . . ?
C2A C1A C3A 119.5(2) . 7_665 ?
C2A C1A H1A 120.3 . . ?
C3A C1A H1A 120.3 7_665 . ?
C3A C2A C1A 120.6(2) . . ?
C3A C2A H2A 119.7 . . ?
C1A C2A H2A 119.7 . . ?
C2A C3A C1A 119.9(2) . 7_665 ?
C2A C3A H3A1 120.1 . . ?
C1A C3A H3A1 120.1 7_665 . ?

loop_
_geom_bond_atom_site_label_1
_geom_bond_atom_site_label_2
_geom_bond_distance
_geom_bond_site_symmetry_2
_geom_bond_publ_flag
O1 N1 1.4628(17) . ?
O1 H1 0.94(3) . ?
N1 C10 1.479(2) . ?
N1 C2 1.4849(19) . ?
C2 C3 1.529(2) . ?
C2 C7 1.532(2) . ?
C2 H2 0.9800 . ?
C3 C4 1.523(2) . ?
C3 H3A 0.9700 . ?
C3 H3B 0.9700 . ?
C4 C5 1.519(3) . ?
C4 H4A 0.9700 . ?
C4 H4B 0.9700 . ?
C5 C6 1.523(2) . ?
C5 H5A 0.9700 . ?
C5 H5B 0.9700 . ?
C6 C7 1.532(2) . ?
C6 H6A 0.9700 . ?
C6 H6B 0.9700 . ?
C7 C8 1.540(2) . ?
C7 H7 0.9800 . ?
C8 C81 1.518(2) . ?
C8 C9 1.533(2) . ?
C8 H8 0.9800 . ?
C9 C10 1.532(2) . ?
C9 H9A 0.9700 . ?
C9 H9B 0.9700 . ?
C10 C101 1.507(2) . ?
C10 H10 0.9800 . ?
C81 C82 1.380(2) . ?
C81 C86 1.387(2) . ?
C82 C83 1.383(3) . ?
C82 H82 0.9300 . ?
C83 C84 1.368(3) . ?
C83 H83 0.9300 . ?
C84 C85 1.369(3) . ?
C84 H84 0.9300 . ?
C85 C86 1.383(2) . ?
C85 H85 0.9300 . ?
C86 H86 0.9300 . ?
C101 C102 1.381(2) . ?
C101 C106 1.383(3) . ?
C102 C103 1.384(2) . ?
C102 H102 0.9300 . ?
C103 C104 1.380(3) . ?
C103 H103 0.9300 . ?
C104 C105 1.363(3) . ?
C104 H104 0.9300 . ?
C105 C106 1.383(3) . ?
C105 H105 0.9300 . ?
C106 H106 0.9300 . ?
C1A C2A 1.368(3) . ?
C1A C3A 1.370(3) 7_665 ?
C1A H1A 0.9300 . ?
C2A C3A 1.367(3) . ?
C2A H2A 0.9300 . ?
C3A C1A 1.370(3) 7_665 ?
C3A H3A1 0.9300 . ?

loop_
_geom_torsion_atom_site_label_1
_geom_torsion_atom_site_label_2
_geom_torsion_atom_site_label_3
_geom_torsion_atom_site_label_4
_geom_torsion
_geom_torsion_site_symmetry_1
_geom_torsion_site_symmetry_2
_geom_torsion_site_symmetry_3
_geom_torsion_site_symmetry_4
_geom_torsion_publ_flag
O1 N1 C2 C3 -52.20(19) . . . . ?
C10 N1 C2 C3 63.34(18) . . . . ?
O1 N1 C2 C7 179.91(13) . . . . ?
C10 N1 C2 C7 -64.55(17) . . . . ?
N1 C2 C3 C4 177.58(15) . . . . ?
C7 C2 C3 C4 -56.2(2) . . . . ?
C2 C3 C4 C5 56.8(2) . . . . ?
C3 C4 C5 C6 -56.6(2) . . . . ?
C4 C5 C6 C7 56.2(2) . . . . ?
C5 C6 C7 C2 -54.7(2) . . . . ?
C5 C6 C7 C8 70.37(19) . . . . ?
N1 C2 C7 C6 -175.41(13) . . . . ?
C3 C2 C7 C6 54.66(19) . . . . ?
N1 C2 C7 C8 58.08(17) . . . . ?
C3 C2 C7 C8 -71.84(17) . . . . ?
C6 C7 C8 C81 60.57(18) . . . . ?
C2 C7 C8 C81 -175.34(12) . . . . ?
C6 C7 C8 C9 -175.22(13) . . . . ?
C2 C7 C8 C9 -51.12(17) . . . . ?
C81 C8 C9 C10 175.22(14) . . . . ?
C7 C8 C9 C10 50.95(19) . . . . ?
O1 N1 C10 C101 -61.09(16) . . . . ?
C2 N1 C10 C101 -177.29(13) . . . . ?
O1 N1 C10 C9 177.91(12) . . . . ?
C2 N1 C10 C9 61.70(16) . . . . ?
C8 C9 C10 N1 -55.42(18) . . . . ?
C8 C9 C10 C101 -178.24(14) . . . . ?
C9 C8 C81 C82 119.46(18) . . . . ?
C7 C8 C81 C82 -117.63(18) . . . . ?
C9 C8 C81 C86 -62.1(2) . . . . ?
C7 C8 C81 C86 60.8(2) . . . . ?
C86 C81 C82 C83 -1.0(3) . . . . ?
C8 C81 C82 C83 177.46(18) . . . . ?
C81 C82 C83 C84 0.9(3) . . . . ?
C82 C83 C84 C85 -0.1(3) . . . . ?
C83 C84 C85 C86 -0.6(3) . . . . ?
C84 C85 C86 C81 0.6(3) . . . . ?
C82 C81 C86 C85 0.3(3) . . . . ?
C8 C81 C86 C85 -178.20(18) . . . . ?
N1 C10 C101 C102 -47.9(2) . . . . ?
C9 C10 C101 C102 71.7(2) . . . . ?
N1 C10 C101 C106 137.83(18) . . . . ?
C9 C10 C101 C106 -102.5(2) . . . . ?
C106 C101 C102 C103 0.1(3) . . . . ?
C10 C101 C102 C103 -174.21(17) . . . . ?
C101 C102 C103 C104 0.5(3) . . . . ?
C102 C103 C104 C105 -0.5(3) . . . . ?
C103 C104 C105 C106 -0.2(4) . . . . ?
C104 C105 C106 C101 0.8(4) . . . . ?
C102 C101 C106 C105 -0.8(3) . . . . ?
C10 C101 C106 C105 173.6(2) . . . . ?
C3A C1A C2A C3A 0.4(4) 7_665 . . . ?
C1A C2A C3A C1A -0.4(4) . . . 7_665 ?
